data_1548440
loop_
_publ_author_name
'Katsuma, Yuhei'
'Asakawa, Hiroki'
'Yamashita, Makoto'

_publ_section_title
;
 Reactivity of highly Lewis acidic diborane(4) towards pyridine and
 isocyanide: formation of boraalkene-pyridine complex and
 <i>ortho</i>-functionalized pyridine derivatives.
;
_journal_issue 5
_journal_name_full 'Chemical science'
_journal_page_first 1301
_journal_page_last 1310
_journal_paper_doi 10.1039/c7sc04759b
_journal_volume 9
_journal_year 2018
_chemical_formula_moiety 'C47 H57 B2 N3 O2, C6 H6'
_chemical_formula_sum 'C53 H63 B2 N3 O2'
_chemical_formula_weight 795.68
_space_group_crystal_system triclinic
_space_group_IT_number 2
_space_group_name_Hall '-P 1'
_space_group_name_H-M_alt 'P -1'
_symmetry_space_group_name_Hall '-P 1'
_symmetry_space_group_name_H-M 'P -1'
_atom_sites_solution_hydrogens geom
_audit_creation_method SHELXL-2014
_audit_update_record
;
2017-11-03 deposited with the CCDC.
2017-12-11 downloaded from the CCDC.
;
_cell_angle_alpha 101.050(3)
_cell_angle_beta 95.8819(19)
_cell_angle_gamma 111.862(3)
_cell_formula_units_Z 2
_cell_length_a 11.821(3)
_cell_length_b 12.930(3)
_cell_length_c 16.755(4)
_cell_measurement_reflns_used 4469
_cell_measurement_temperature 93.1500
_cell_measurement_theta_max 31.2108
_cell_measurement_theta_min 2.4658
_cell_volume 2289.8(10)
_computing_cell_refinement 'RIGAKU CrystalClear'
_computing_data_collection 'RIGAKU CrystalClear'
_computing_data_reduction 'RIGAKU CrystalClear'
_computing_molecular_graphics 'Yadokari-XG 2009(Wakita Nemoto et al.)'
_computing_publication_material 'Yadokari-XG 2009(Wakita,Nemoto et al.)'
_computing_structure_refinement 'SHELXL-2014 (Sheldrick, 2014)'
_computing_structure_solution SIR-97
_diffrn_ambient_temperature 93(2)
_diffrn_detector_area_resol_mean 28.5714
_diffrn_measured_fraction_theta_full 0.982
_diffrn_measured_fraction_theta_max 0.977
_diffrn_measurement_device_type 'Rigaku VariMax Saturn'
_diffrn_measurement_method 'omega scans'
_diffrn_radiation_monochromator Confocal
_diffrn_radiation_source 'rotating-anode X-ray tube'
_diffrn_radiation_type MoK\a
_diffrn_radiation_wavelength 0.71075
_diffrn_reflns_av_R_equivalents 0.0645
_diffrn_reflns_av_unetI/netI 0.1232
_diffrn_reflns_Laue_measured_fraction_full 0.982
_diffrn_reflns_Laue_measured_fraction_max 0.977
_diffrn_reflns_limit_h_max 14
_diffrn_reflns_limit_h_min -12
_diffrn_reflns_limit_k_max 15
_diffrn_reflns_limit_k_min -15
_diffrn_reflns_limit_l_max 20
_diffrn_reflns_limit_l_min -20
_diffrn_reflns_number 16981
_diffrn_reflns_point_group_measured_fraction_full 0.982
_diffrn_reflns_point_group_measured_fraction_max 0.977
_diffrn_reflns_theta_full 25.242
_diffrn_reflns_theta_max 26.000
_diffrn_reflns_theta_min 3.052
_exptl_absorpt_coefficient_mu 0.069
_exptl_absorpt_correction_T_max 1.0000
_exptl_absorpt_correction_T_min 0.8773
_exptl_absorpt_correction_type multi-scan
_exptl_absorpt_process_details 'Jacobson, R. (1998) Private communication'
_exptl_crystal_colour Red
_exptl_crystal_density_diffrn 1.154
_exptl_crystal_description Prism
_exptl_crystal_F_000 856
_exptl_crystal_size_max 0.150
_exptl_crystal_size_mid 0.100
_exptl_crystal_size_min 0.080
_refine_diff_density_max 0.282
_refine_diff_density_min -0.288
_refine_diff_density_rms 0.065
_refine_ls_extinction_method none
_refine_ls_goodness_of_fit_ref 0.989
_refine_ls_hydrogen_treatment constr
_refine_ls_matrix_type full
_refine_ls_number_parameters 555
_refine_ls_number_reflns 8800
_refine_ls_number_restraints 0
_refine_ls_restrained_S_all 0.989
_refine_ls_R_factor_all 0.1247
_refine_ls_R_factor_gt 0.0652
_refine_ls_shift/su_max 0.000
_refine_ls_shift/su_mean 0.000
_refine_ls_structure_factor_coef Fsqd
_refine_ls_weighting_details 'w=1/[\s^2^(Fo^2^)+(0.0629P)^2^] where P=(Fo^2^+2Fc^2^)/3'
_refine_ls_weighting_scheme calc
_refine_ls_wR_factor_gt 0.1318
_refine_ls_wR_factor_ref 0.1605
_reflns_Friedel_coverage 0.000
_reflns_number_gt 4795
_reflns_number_total 8800
_reflns_threshold_expression 'I > 2\s(I)'
_cod_data_source_file c7sc04759b3.cif
_cod_data_source_block 6
_cod_depositor_comments
;
The following automatic conversions were performed:

'_exptl_absorpt_correction_type' value 'Multi-scan' changed to
'multi-scan' according to
/home/data/users/saulius/crontab/automatic-downloads/rss-feeds/RSC/lib/dictionaries/cif_core.dic
dictionary named 'cif_core.dic' version 2.4.2 from 2011-04-26.

Automatic conversion script
Id: cif_fix_values 4973 2017-02-22 13:04:09Z antanas 

 Adding full bibliography for 1548427--1548445.cif.
;
_cod_original_cell_volume 2289.7(9)
_cod_database_code 1548440
_shelx_space_group_comment
;
The symmetry employed for this shelxl refinement is uniquely defined
by the following loop, which should always be used as a source of
symmetry information in preference to the above space-group names.
They are only intended as comments.
;
_shelx_estimated_absorpt_t_min 0.990
_shelx_estimated_absorpt_t_max 0.995
_shelxl_version_number 2014-3

loop_
_space_group_symop_operation_xyz
'x, y, z'
'-x, -y, -z'

loop_
_atom_site_label
_atom_site_type_symbol
_atom_site_fract_x
_atom_site_fract_y
_atom_site_fract_z
_atom_site_U_iso_or_equiv
_atom_site_adp_type
_atom_site_occupancy
_atom_site_site_symmetry_order
_atom_site_calc_flag
_atom_site_refinement_flags_posn
_atom_site_refinement_flags_adp
N1 N 0.80760(19) 0.02446(18) 0.94609(14) 0.0195(5) Uani 1 1 d . .
C1 C 0.8382(2) -0.0333(2) 0.88055(16) 0.0177(6) Uani 1 1 d . .
C2 C 0.8708(2) -0.1240(2) 0.88897(17) 0.0215(6) Uani 1 1 d . .
H2 H 0.8924 -0.1647 0.8438 0.026 Uiso 1 1 calc R U
C3 C 0.8715(2) -0.1545(2) 0.96363(17) 0.0252(7) Uani 1 1 d . .
H3 H 0.8950 -0.2156 0.9702 0.030 Uiso 1 1 calc R U
C4 C 0.8378(3) -0.0956(2) 1.02915(18) 0.0264(7) Uani 1 1 d . .
H4 H 0.8362 -0.1168 1.0804 0.032 Uiso 1 1 calc R U
C5 C 0.8070(2) -0.0061(2) 1.01802(17) 0.0253(7) Uani 1 1 d . .
H5 H 0.7848 0.0351 1.0625 0.030 Uiso 1 1 calc R U
B1 B 0.7873(3) -0.1968(3) 0.62234(19) 0.0171(7) Uani 1 1 d . .
B2 B 0.7742(3) 0.1296(3) 0.92463(19) 0.0189(7) Uani 1 1 d . .
N2 N 0.80366(19) 0.11240(18) 0.83729(13) 0.0184(5) Uani 1 1 d . .
C6 C 0.8303(2) 0.0172(2) 0.80977(16) 0.0175(6) Uani 1 1 d . .
C7 C 0.8390(2) -0.0194(2) 0.73027(16) 0.0187(6) Uani 1 1 d . .
H7 H 0.8195 0.0215 0.6934 0.022 Uiso 1 1 calc R U
N3 N 0.87346(18) -0.11129(18) 0.69256(13) 0.0178(5) Uani 1 1 d . .
C8 C 0.8168(2) 0.1947(2) 0.78923(16) 0.0185(6) Uani 1 1 d . .
C9 C 0.9336(2) 0.2859(2) 0.79975(17) 0.0208(6) Uani 1 1 d . .
C10 C 0.9458(3) 0.3668(2) 0.75321(17) 0.0232(7) Uani 1 1 d . .
H10 H 1.0243 0.4280 0.7590 0.028 Uiso 1 1 calc R U
C11 C 0.8455(2) 0.3594(2) 0.69885(17) 0.0252(7) Uani 1 1 d . .
H11 H 0.8552 0.4151 0.6676 0.030 Uiso 1 1 calc R U
C12 C 0.7304(2) 0.2704(2) 0.69001(17) 0.0222(6) Uani 1 1 d . .
H12 H 0.6616 0.2665 0.6530 0.027 Uiso 1 1 calc R U
C13 C 0.7140(2) 0.1870(2) 0.73424(16) 0.0191(6) Uani 1 1 d . .
C14 C 1.0437(2) 0.2986(2) 0.86213(17) 0.0250(7) Uani 1 1 d . .
H14 H 1.1210 0.3429 0.8458 0.038 Uiso 1 1 calc R U
H14A H 1.0406 0.2223 0.8637 0.038 Uiso 1 1 calc R U
H14B H 1.0404 0.3389 0.9171 0.038 Uiso 1 1 calc R U
C15 C 0.5887(2) 0.0901(2) 0.72451(18) 0.0263(7) Uani 1 1 d . .
H15 H 0.5244 0.1084 0.6963 0.039 Uiso 1 1 calc R U
H15A H 0.5718 0.0804 0.7793 0.039 Uiso 1 1 calc R U
H15B H 0.5887 0.0187 0.6916 0.039 Uiso 1 1 calc R U
C16 C 1.0012(2) -0.0945(2) 0.71776(16) 0.0178(6) Uani 1 1 d . .
C17 C 1.0302(2) -0.1848(2) 0.73580(16) 0.0192(6) Uani 1 1 d . .
C18 C 1.1549(2) -0.1661(2) 0.75672(16) 0.0229(6) Uani 1 1 d . .
H18 H 1.1752 -0.2272 0.7676 0.028 Uiso 1 1 calc R U
C19 C 1.2495(3) -0.0609(3) 0.76201(17) 0.0264(7) Uani 1 1 d . .
H19 H 1.3337 -0.0493 0.7779 0.032 Uiso 1 1 calc R U
C20 C 1.2208(2) 0.0276(2) 0.74395(16) 0.0238(7) Uani 1 1 d . .
H20 H 1.2858 0.1001 0.7481 0.029 Uiso 1 1 calc R U
C21 C 1.0985(2) 0.0121(2) 0.71994(16) 0.0204(6) Uani 1 1 d . .
C22 C 0.9347(2) -0.3029(2) 0.73460(17) 0.0245(7) Uani 1 1 d . .
H22 H 0.8538 -0.2991 0.7371 0.037 Uiso 1 1 calc R U
H22A H 0.9604 -0.3278 0.7825 0.037 Uiso 1 1 calc R U
H22B H 0.9282 -0.3580 0.6834 0.037 Uiso 1 1 calc R U
C23 C 1.0762(3) 0.1068(2) 0.69012(18) 0.0247(7) Uani 1 1 d . .
H23 H 1.0438 0.1466 0.7317 0.037 Uiso 1 1 calc R U
H23A H 1.0157 0.0738 0.6379 0.037 Uiso 1 1 calc R U
H23B H 1.1545 0.1616 0.6813 0.037 Uiso 1 1 calc R U
C24 C 0.8176(2) -0.2913(2) 0.56290(16) 0.0172(6) Uani 1 1 d . .
C25 C 0.7374(2) -0.4101(2) 0.54763(17) 0.0205(6) Uani 1 1 d . .
C26 C 0.7595(2) -0.4929(2) 0.49325(17) 0.0210(6) Uani 1 1 d . .
H26 H 0.7062 -0.5715 0.4853 0.025 Uiso 1 1 calc R U
C27 C 0.8569(2) -0.4653(2) 0.44985(17) 0.0227(6) Uani 1 1 d . .
C28 C 0.9335(2) -0.3500(2) 0.46354(16) 0.0186(6) Uani 1 1 d . .
H28 H 0.9998 -0.3287 0.4342 0.022 Uiso 1 1 calc R U
C29 C 0.9165(2) -0.2643(2) 0.51899(16) 0.0177(6) Uani 1 1 d . .
C30 C 0.6289(2) -0.4520(2) 0.59051(18) 0.0264(7) Uani 1 1 d . .
H30 H 0.5854 -0.5358 0.5705 0.040 Uiso 1 1 calc R U
H30A H 0.5717 -0.4158 0.5784 0.040 Uiso 1 1 calc R U
H30B H 0.6591 -0.4316 0.6504 0.040 Uiso 1 1 calc R U
C31 C 0.8781(3) -0.5569(2) 0.39001(18) 0.0278(7) Uani 1 1 d . .
H31 H 0.9046 -0.6038 0.4208 0.042 Uiso 1 1 calc R U
H31A H 0.9426 -0.5202 0.3600 0.042 Uiso 1 1 calc R U
H31B H 0.8007 -0.6060 0.3505 0.042 Uiso 1 1 calc R U
C32 C 1.0084(2) -0.1424(2) 0.52794(17) 0.0214(6) Uani 1 1 d . .
H32 H 1.0792 -0.1231 0.5723 0.032 Uiso 1 1 calc R U
H32A H 0.9680 -0.0892 0.5416 0.032 Uiso 1 1 calc R U
H32B H 1.0377 -0.1358 0.4757 0.032 Uiso 1 1 calc R U
C33 C 0.6562(2) -0.1893(2) 0.60178(16) 0.0186(6) Uani 1 1 d . .
C34 C 0.5661(2) -0.2144(2) 0.65227(17) 0.0198(6) Uani 1 1 d . .
C35 C 0.4524(2) -0.2070(2) 0.62962(17) 0.0217(6) Uani 1 1 d . .
H35 H 0.3924 -0.2255 0.6640 0.026 Uiso 1 1 calc R U
C36 C 0.4247(2) -0.1737(2) 0.55942(17) 0.0208(6) Uani 1 1 d . .
C37 C 0.5149(2) -0.1455(2) 0.51055(17) 0.0218(6) Uani 1 1 d . .
H37 H 0.4989 -0.1200 0.4628 0.026 Uiso 1 1 calc R U
C38 C 0.6285(2) -0.1540(2) 0.53024(16) 0.0185(6) Uani 1 1 d . .
C39 C 0.5856(2) -0.2491(2) 0.73169(17) 0.0261(7) Uani 1 1 d . .
H39 H 0.6690 -0.2484 0.7420 0.039 Uiso 1 1 calc R U
H39A H 0.5236 -0.3267 0.7270 0.039 Uiso 1 1 calc R U
H39B H 0.5768 -0.1948 0.7777 0.039 Uiso 1 1 calc R U
C40 C 0.3028(2) -0.1647(3) 0.53685(19) 0.0310(8) Uani 1 1 d . .
H40 H 0.2389 -0.2412 0.5091 0.047 Uiso 1 1 calc R U
H40A H 0.3114 -0.1135 0.4995 0.047 Uiso 1 1 calc R U
H40B H 0.2786 -0.1335 0.5872 0.047 Uiso 1 1 calc R U
C41 C 0.7221(2) -0.1187(2) 0.47502(17) 0.0225(6) Uani 1 1 d . .
H41 H 0.6845 -0.1015 0.4271 0.034 Uiso 1 1 calc R U
H41A H 0.7478 -0.1816 0.4559 0.034 Uiso 1 1 calc R U
H41B H 0.7948 -0.0502 0.5062 0.034 Uiso 1 1 calc R U
O1 O 0.85111(16) 0.23605(15) 0.98390(11) 0.0216(5) Uani 1 1 d . .
O2 O 0.64724(16) 0.11087(15) 0.92878(11) 0.0216(5) Uani 1 1 d . .
C42 C 0.7767(2) 0.2997(2) 1.00546(17) 0.0229(6) Uani 1 1 d . .
C43 C 0.6414(2) 0.2016(2) 0.99110(17) 0.0238(7) Uani 1 1 d . .
C44 C 0.7876(3) 0.3833(2) 0.95060(19) 0.0286(7) Uani 1 1 d . .
H44 H 0.8753 0.4324 0.9550 0.043 Uiso 1 1 calc R U
H44A H 0.7429 0.4312 0.9687 0.043 Uiso 1 1 calc R U
H44B H 0.7516 0.3398 0.8929 0.043 Uiso 1 1 calc R U
C45 C 0.8302(3) 0.3689(2) 1.09503(17) 0.0282(7) Uani 1 1 d . .
H45 H 0.8340 0.3171 1.1300 0.042 Uiso 1 1 calc R U
H45A H 0.7771 0.4076 1.1141 0.042 Uiso 1 1 calc R U
H45B H 0.9140 0.4266 1.0986 0.042 Uiso 1 1 calc R U
C46 C 0.6102(3) 0.1592(2) 1.06823(17) 0.0280(7) Uani 1 1 d . .
H46 H 0.5324 0.0902 1.0532 0.042 Uiso 1 1 calc R U
H46A H 0.6010 0.2194 1.1090 0.042 Uiso 1 1 calc R U
H46B H 0.6773 0.1406 1.0921 0.042 Uiso 1 1 calc R U
C47 C 0.5377(3) 0.2319(3) 0.9548(2) 0.0338(8) Uani 1 1 d . .
H47 H 0.5522 0.2500 0.9016 0.051 Uiso 1 1 calc R U
H47A H 0.5364 0.2988 0.9931 0.051 Uiso 1 1 calc R U
H47B H 0.4578 0.1664 0.9464 0.051 Uiso 1 1 calc R U
C48 C 0.3582(3) 0.3981(3) 0.6916(2) 0.0334(8) Uani 1 1 d . .
H48 H 0.3085 0.3769 0.6381 0.040 Uiso 1 1 calc R U
C49 C 0.3327(3) 0.4617(3) 0.7573(2) 0.0387(8) Uani 1 1 d . .
H49 H 0.2654 0.4842 0.7493 0.046 Uiso 1 1 calc R U
C50 C 0.5286(3) 0.3966(3) 0.7794(2) 0.0500(10) Uani 1 1 d . .
H50 H 0.5964 0.3745 0.7871 0.060 Uiso 1 1 calc R U
C51 C 0.4556(3) 0.3646(3) 0.7027(2) 0.0350(8) Uani 1 1 d . .
H51 H 0.4718 0.3194 0.6571 0.042 Uiso 1 1 calc R U
C52 C 0.4049(3) 0.4927(3) 0.8347(2) 0.0529(10) Uani 1 1 d . .
H52 H 0.3869 0.5357 0.8805 0.063 Uiso 1 1 calc R U
C53 C 0.5038(4) 0.4610(4) 0.8456(2) 0.0620(12) Uani 1 1 d . .
H53 H 0.5548 0.4836 0.8988 0.074 Uiso 1 1 calc R U

loop_
_atom_site_aniso_label
_atom_site_aniso_U_11
_atom_site_aniso_U_22
_atom_site_aniso_U_33
_atom_site_aniso_U_23
_atom_site_aniso_U_13
_atom_site_aniso_U_12
N1 0.0188(12) 0.0198(12) 0.0201(12) 0.0046(10) 0.0045(9) 0.0078(10)
C1 0.0145(14) 0.0183(14) 0.0156(14) 0.0004(12) 0.0011(11) 0.0040(11)
C2 0.0238(15) 0.0198(15) 0.0215(15) 0.0057(12) 0.0034(12) 0.0095(12)
C3 0.0318(17) 0.0258(16) 0.0246(16) 0.0115(13) 0.0066(13) 0.0161(13)
C4 0.0329(17) 0.0306(17) 0.0182(15) 0.0088(13) 0.0054(13) 0.0141(13)
C5 0.0305(17) 0.0287(17) 0.0198(16) 0.0075(13) 0.0068(12) 0.0140(13)
B1 0.0169(16) 0.0147(16) 0.0197(16) 0.0102(13) 0.0067(12) 0.0028(12)
B2 0.0225(17) 0.0186(17) 0.0169(16) 0.0028(14) 0.0018(13) 0.0110(13)
N2 0.0226(12) 0.0169(12) 0.0163(12) 0.0036(10) 0.0043(9) 0.0086(10)
C6 0.0146(14) 0.0171(14) 0.0209(15) 0.0058(12) 0.0033(11) 0.0058(11)
C7 0.0204(14) 0.0174(14) 0.0190(15) 0.0037(12) 0.0024(11) 0.0092(11)
N3 0.0164(12) 0.0178(12) 0.0199(12) 0.0032(10) 0.0038(9) 0.0082(9)
C8 0.0271(16) 0.0153(14) 0.0168(14) 0.0038(12) 0.0085(11) 0.0113(12)
C9 0.0238(16) 0.0177(14) 0.0215(15) 0.0027(12) 0.0058(12) 0.0095(12)
C10 0.0252(16) 0.0166(14) 0.0247(16) 0.0047(12) 0.0059(12) 0.0050(12)
C11 0.0315(17) 0.0225(16) 0.0228(16) 0.0071(13) 0.0041(13) 0.0115(13)
C12 0.0256(16) 0.0229(15) 0.0194(15) 0.0037(12) 0.0001(12) 0.0130(13)
C13 0.0201(15) 0.0182(14) 0.0168(14) -0.0001(12) 0.0032(11) 0.0074(12)
C14 0.0218(15) 0.0224(16) 0.0267(16) 0.0052(13) 0.0050(12) 0.0044(12)
C15 0.0208(15) 0.0237(16) 0.0270(16) 0.0038(13) -0.0008(12) 0.0035(12)
C16 0.0183(14) 0.0215(15) 0.0158(14) 0.0044(12) 0.0034(11) 0.0104(12)
C17 0.0202(15) 0.0219(15) 0.0154(14) 0.0031(12) 0.0039(11) 0.0091(12)
C18 0.0266(16) 0.0307(16) 0.0187(15) 0.0088(13) 0.0067(12) 0.0176(13)
C19 0.0168(15) 0.0406(19) 0.0223(16) 0.0083(14) 0.0025(12) 0.0121(13)
C20 0.0205(15) 0.0285(17) 0.0158(15) 0.0017(13) 0.0028(12) 0.0046(12)
C21 0.0235(16) 0.0195(15) 0.0143(14) 0.0007(12) 0.0029(11) 0.0062(12)
C22 0.0294(16) 0.0250(16) 0.0225(16) 0.0059(13) 0.0036(12) 0.0150(13)
C23 0.0263(16) 0.0225(15) 0.0249(16) 0.0047(13) 0.0067(12) 0.0095(12)
C24 0.0146(14) 0.0187(15) 0.0175(14) 0.0054(12) 0.0015(11) 0.0057(11)
C25 0.0197(15) 0.0219(15) 0.0192(15) 0.0040(12) 0.0028(11) 0.0083(12)
C26 0.0226(15) 0.0132(14) 0.0251(16) 0.0016(12) 0.0049(12) 0.0066(12)
C27 0.0286(16) 0.0207(15) 0.0222(16) 0.0059(13) 0.0035(12) 0.0138(12)
C28 0.0188(14) 0.0192(15) 0.0198(15) 0.0056(12) 0.0047(11) 0.0090(12)
C29 0.0184(14) 0.0170(14) 0.0168(14) 0.0057(12) -0.0005(11) 0.0064(11)
C30 0.0261(16) 0.0187(15) 0.0307(17) 0.0040(13) 0.0083(13) 0.0052(12)
C31 0.0329(17) 0.0231(16) 0.0312(18) 0.0062(14) 0.0113(13) 0.0143(13)
C32 0.0234(15) 0.0247(16) 0.0197(15) 0.0078(12) 0.0080(12) 0.0115(12)
C33 0.0198(14) 0.0110(13) 0.0198(15) -0.0010(12) 0.0021(11) 0.0034(11)
C34 0.0198(15) 0.0159(14) 0.0200(15) 0.0005(12) 0.0023(11) 0.0055(11)
C35 0.0218(15) 0.0176(15) 0.0240(16) 0.0007(12) 0.0073(12) 0.0074(12)
C36 0.0167(14) 0.0159(14) 0.0259(16) -0.0010(12) 0.0014(12) 0.0060(11)
C37 0.0214(15) 0.0193(15) 0.0227(16) 0.0032(12) 0.0011(12) 0.0078(12)
C38 0.0166(14) 0.0145(14) 0.0199(15) -0.0020(12) -0.0005(11) 0.0055(11)
C39 0.0229(16) 0.0291(17) 0.0263(16) 0.0076(14) 0.0078(12) 0.0094(13)
C40 0.0243(16) 0.0339(18) 0.0339(18) 0.0038(15) 0.0034(13) 0.0133(14)
C41 0.0250(15) 0.0236(16) 0.0225(15) 0.0081(13) 0.0044(12) 0.0125(12)
O1 0.0226(10) 0.0183(10) 0.0239(11) 0.0008(9) 0.0031(8) 0.0106(8)
O2 0.0229(10) 0.0210(10) 0.0201(10) -0.0008(9) 0.0039(8) 0.0107(8)
C42 0.0275(16) 0.0204(15) 0.0218(15) 0.0028(13) 0.0046(12) 0.0120(12)
C43 0.0247(16) 0.0234(16) 0.0237(16) 0.0012(13) 0.0070(12) 0.0116(13)
C44 0.0331(17) 0.0262(16) 0.0313(18) 0.0073(14) 0.0077(13) 0.0169(14)
C45 0.0320(17) 0.0252(16) 0.0267(17) 0.0019(14) 0.0069(13) 0.0126(13)
C46 0.0273(16) 0.0277(17) 0.0245(16) 0.0020(14) 0.0097(13) 0.0069(13)
C47 0.0291(17) 0.0324(18) 0.039(2) 0.0002(16) 0.0048(14) 0.0163(14)
C48 0.0303(18) 0.0341(18) 0.0359(19) 0.0115(16) 0.0038(14) 0.0122(14)
C49 0.0298(18) 0.040(2) 0.050(2) 0.0096(17) 0.0076(16) 0.0178(15)
C50 0.060(2) 0.078(3) 0.038(2) 0.015(2) 0.0114(18) 0.055(2)
C51 0.0338(18) 0.0373(19) 0.040(2) 0.0125(16) 0.0138(15) 0.0183(15)
C52 0.063(3) 0.072(3) 0.041(2) 0.009(2) 0.0151(19) 0.048(2)
C53 0.073(3) 0.100(3) 0.036(2) 0.011(2) 0.0040(19) 0.064(3)

loop_
_atom_type_symbol
_atom_type_description
_atom_type_scat_dispersion_real
_atom_type_scat_dispersion_imag
_atom_type_scat_source
C C 0.0033 0.0016 'International Tables Vol C Tables 4.2.6.8 and 6.1.1.4'
H H 0.0000 0.0000 'International Tables Vol C Tables 4.2.6.8 and 6.1.1.4'
B B 0.0013 0.0007 'International Tables Vol C Tables 4.2.6.8 and 6.1.1.4'
N N 0.0061 0.0033 'International Tables Vol C Tables 4.2.6.8 and 6.1.1.4'
O O 0.0106 0.0060 'International Tables Vol C Tables 4.2.6.8 and 6.1.1.4'

loop_
_geom_angle_atom_site_label_1
_geom_angle_atom_site_label_2
_geom_angle_atom_site_label_3
_geom_angle
C5 N1 C1 120.8(2)
C5 N1 B2 126.8(2)
C1 N1 B2 112.4(2)
N1 C1 C2 119.6(3)
N1 C1 C6 109.4(2)
C2 C1 C6 131.0(3)
C3 C2 C1 119.5(3)
C3 C2 H2 120.3
C1 C2 H2 120.3
C2 C3 C4 119.9(3)
C2 C3 H3 120.1
C4 C3 H3 120.1
C5 C4 C3 118.5(3)
C5 C4 H4 120.7
C3 C4 H4 120.7
N1 C5 C4 121.7(3)
N1 C5 H5 119.1
C4 C5 H5 119.1
N3 B1 C24 124.4(2)
N3 B1 C33 115.9(2)
C24 B1 C33 119.6(2)
O1 B2 O2 107.0(2)
O1 B2 N2 117.4(2)
O2 B2 N2 115.7(2)
O1 B2 N1 110.0(2)
O2 B2 N1 111.8(2)
N2 B2 N1 94.5(2)
C6 N2 C8 120.5(2)
C6 N2 B2 116.3(2)
C8 N2 B2 122.9(2)
C7 C6 N2 123.0(3)
C7 C6 C1 129.9(2)
N2 C6 C1 106.9(2)
C6 C7 N3 130.2(3)
C6 C7 H7 114.9
N3 C7 H7 114.9
B1 N3 C16 125.4(2)
B1 N3 C7 116.9(2)
C16 N3 C7 116.25(19)
C13 C8 C9 120.5(3)
C13 C8 N2 120.6(2)
C9 C8 N2 118.9(2)
C10 C9 C8 118.7(2)
C10 C9 C14 120.3(2)
C8 C9 C14 121.0(2)
C11 C10 C9 121.1(3)
C11 C10 H10 119.5
C9 C10 H10 119.5
C10 C11 C12 119.8(3)
C10 C11 H11 120.1
C12 C11 H11 120.1
C11 C12 C13 121.2(2)
C11 C12 H12 119.4
C13 C12 H12 119.4
C12 C13 C8 118.6(2)
C12 C13 C15 121.2(2)
C8 C13 C15 120.2(3)
C9 C14 H14 109.5
C9 C14 H14A 109.5
H14 C14 H14A 109.5
C9 C14 H14B 109.5
H14 C14 H14B 109.5
H14A C14 H14B 109.5
C13 C15 H15 109.5
C13 C15 H15A 109.5
H15 C15 H15A 109.5
C13 C15 H15B 109.5
H15 C15 H15B 109.5
H15A C15 H15B 109.5
C17 C16 C21 119.7(2)
C17 C16 N3 120.7(2)
C21 C16 N3 119.5(2)
C18 C17 C16 118.7(2)
C18 C17 C22 116.7(2)
C16 C17 C22 124.6(2)
C19 C18 C17 121.6(3)
C19 C18 H18 119.2
C17 C18 H18 119.2
C18 C19 C20 119.5(3)
C18 C19 H19 120.2
C20 C19 H19 120.2
C19 C20 C21 121.1(3)
C19 C20 H20 119.5
C21 C20 H20 119.5
C20 C21 C16 119.3(3)
C20 C21 C23 117.5(2)
C16 C21 C23 122.9(2)
C17 C22 H22 109.5
C17 C22 H22A 109.5
H22 C22 H22A 109.5
C17 C22 H22B 109.5
H22 C22 H22B 109.5
H22A C22 H22B 109.5
C21 C23 H23 109.5
C21 C23 H23A 109.5
H23 C23 H23A 109.5
C21 C23 H23B 109.5
H23 C23 H23B 109.5
H23A C23 H23B 109.5
C29 C24 C25 116.6(2)
C29 C24 B1 123.6(2)
C25 C24 B1 119.6(2)
C26 C25 C24 120.3(2)
C26 C25 C30 117.1(2)
C24 C25 C30 122.6(2)
C25 C26 C27 122.7(2)
C25 C26 H26 118.7
C27 C26 H26 118.7
C28 C27 C26 117.1(2)
C28 C27 C31 121.2(3)
C26 C27 C31 121.7(2)
C27 C28 C29 122.2(3)
C27 C28 H28 118.9
C29 C28 H28 118.9
C28 C29 C24 121.1(2)
C28 C29 C32 116.1(2)
C24 C29 C32 122.8(2)
C25 C30 H30 109.5
C25 C30 H30A 109.5
H30 C30 H30A 109.5
C25 C30 H30B 109.5
H30 C30 H30B 109.5
H30A C30 H30B 109.5
C27 C31 H31 109.5
C27 C31 H31A 109.5
H31 C31 H31A 109.5
C27 C31 H31B 109.5
H31 C31 H31B 109.5
H31A C31 H31B 109.5
C29 C32 H32 109.5
C29 C32 H32A 109.5
H32 C32 H32A 109.5
C29 C32 H32B 109.5
H32 C32 H32B 109.5
H32A C32 H32B 109.5
C34 C33 C38 117.7(2)
C34 C33 B1 123.4(3)
C38 C33 B1 118.9(2)
C35 C34 C33 120.1(3)
C35 C34 C39 116.9(2)
C33 C34 C39 123.0(2)
C36 C35 C34 122.4(3)
C36 C35 H35 118.8
C34 C35 H35 118.8
C35 C36 C37 117.8(3)
C35 C36 C40 121.5(3)
C37 C36 C40 120.7(3)
C36 C37 C38 121.5(3)
C36 C37 H37 119.2
C38 C37 H37 119.2
C37 C38 C33 120.5(3)
C37 C38 C41 117.9(3)
C33 C38 C41 121.5(2)
C34 C39 H39 109.5
C34 C39 H39A 109.5
H39 C39 H39A 109.5
C34 C39 H39B 109.5
H39 C39 H39B 109.5
H39A C39 H39B 109.5
C36 C40 H40 109.5
C36 C40 H40A 109.5
H40 C40 H40A 109.5
C36 C40 H40B 109.5
H40 C40 H40B 109.5
H40A C40 H40B 109.5
C38 C41 H41 109.5
C38 C41 H41A 109.5
H41 C41 H41A 109.5
C38 C41 H41B 109.5
H41 C41 H41B 109.5
H41A C41 H41B 109.5
B2 O1 C42 108.8(2)
B2 O2 C43 110.78(19)
O1 C42 C45 106.8(2)
O1 C42 C44 109.7(2)
C45 C42 C44 108.6(2)
O1 C42 C43 103.0(2)
C45 C42 C43 114.7(2)
C44 C42 C43 113.7(2)
O2 C43 C47 106.9(2)
O2 C43 C46 109.8(2)
C47 C43 C46 109.3(2)
O2 C43 C42 102.3(2)
C47 C43 C42 114.5(2)
C46 C43 C42 113.5(2)
C42 C44 H44 109.5
C42 C44 H44A 109.5
H44 C44 H44A 109.5
C42 C44 H44B 109.5
H44 C44 H44B 109.5
H44A C44 H44B 109.5
C42 C45 H45 109.5
C42 C45 H45A 109.5
H45 C45 H45A 109.5
C42 C45 H45B 109.5
H45 C45 H45B 109.5
H45A C45 H45B 109.5
C43 C46 H46 109.5
C43 C46 H46A 109.5
H46 C46 H46A 109.5
C43 C46 H46B 109.5
H46 C46 H46B 109.5
H46A C46 H46B 109.5
C43 C47 H47 109.5
C43 C47 H47A 109.5
H47 C47 H47A 109.5
C43 C47 H47B 109.5
H47 C47 H47B 109.5
H47A C47 H47B 109.5
C49 C48 C51 120.5(3)
C49 C48 H48 119.7
C51 C48 H48 119.7
C48 C49 C52 119.8(3)
C48 C49 H49 120.1
C52 C49 H49 120.1
C51 C50 C53 119.9(3)
C51 C50 H50 120.0
C53 C50 H50 120.0
C50 C51 C48 119.8(3)
C50 C51 H51 120.1
C48 C51 H51 120.1
C49 C52 C53 119.8(3)
C49 C52 H52 120.1
C53 C52 H52 120.1
C50 C53 C52 120.2(3)
C50 C53 H53 119.9
C52 C53 H53 119.9

loop_
_geom_bond_atom_site_label_1
_geom_bond_atom_site_label_2
_geom_bond_distance
N1 C5 1.338(3)
N1 C1 1.365(3)
N1 B2 1.640(4)
C1 C2 1.390(4)
C1 C6 1.471(4)
C2 C3 1.382(4)
C2 H2 0.9500
C3 C4 1.393(4)
C3 H3 0.9500
C4 C5 1.374(4)
C4 H4 0.9500
C5 H5 0.9500
B1 N3 1.436(3)
B1 C24 1.595(4)
B1 C33 1.596(4)
B2 O1 1.438(3)
B2 O2 1.439(4)
B2 N2 1.533(4)
N2 C6 1.388(3)
N2 C8 1.426(3)
C6 C7 1.353(4)
C7 N3 1.450(3)
C7 H7 0.9500
N3 C16 1.448(3)
C8 C13 1.408(4)
C8 C9 1.410(4)
C9 C10 1.395(4)
C9 C14 1.519(4)
C10 C11 1.380(4)
C10 H10 0.9500
C11 C12 1.387(4)
C11 H11 0.9500
C12 C13 1.390(4)
C12 H12 0.9500
C13 C15 1.509(4)
C14 H14 0.9800
C14 H14A 0.9800
C14 H14B 0.9800
C15 H15 0.9800
C15 H15A 0.9800
C15 H15B 0.9800
C16 C17 1.407(4)
C16 C21 1.420(4)
C17 C18 1.397(4)
C17 C22 1.519(4)
C18 C19 1.382(4)
C18 H18 0.9500
C19 C20 1.384(4)
C19 H19 0.9500
C20 C21 1.388(4)
C20 H20 0.9500
C21 C23 1.505(4)
C22 H22 0.9800
C22 H22A 0.9800
C22 H22B 0.9800
C23 H23 0.9800
C23 H23A 0.9800
C23 H23B 0.9800
C24 C29 1.415(4)
C24 C25 1.427(4)
C25 C26 1.389(4)
C25 C30 1.508(4)
C26 C27 1.396(4)
C26 H26 0.9500
C27 C28 1.383(4)
C27 C31 1.512(4)
C28 C29 1.394(3)
C28 H28 0.9500
C29 C32 1.512(3)
C30 H30 0.9800
C30 H30A 0.9800
C30 H30B 0.9800
C31 H31 0.9800
C31 H31A 0.9800
C31 H31B 0.9800
C32 H32 0.9800
C32 H32A 0.9800
C32 H32B 0.9800
C33 C34 1.410(4)
C33 C38 1.411(4)
C34 C35 1.401(4)
C34 C39 1.506(4)
C35 C36 1.377(4)
C35 H35 0.9500
C36 C37 1.395(4)
C36 C40 1.504(4)
C37 C38 1.399(4)
C37 H37 0.9500
C38 C41 1.511(4)
C39 H39 0.9800
C39 H39A 0.9800
C39 H39B 0.9800
C40 H40 0.9800
C40 H40A 0.9800
C40 H40B 0.9800
C41 H41 0.9800
C41 H41A 0.9800
C41 H41B 0.9800
O1 C42 1.440(3)
O2 C43 1.441(3)
C42 C45 1.524(4)
C42 C44 1.526(4)
C42 C43 1.587(4)
C43 C47 1.524(4)
C43 C46 1.525(4)
C44 H44 0.9800
C44 H44A 0.9800
C44 H44B 0.9800
C45 H45 0.9800
C45 H45A 0.9800
C45 H45B 0.9800
C46 H46 0.9800
C46 H46A 0.9800
C46 H46B 0.9800
C47 H47 0.9800
C47 H47A 0.9800
C47 H47B 0.9800
C48 C49 1.373(4)
C48 C51 1.380(4)
C48 H48 0.9500
C49 C52 1.375(5)
C49 H49 0.9500
C50 C51 1.369(4)
C50 C53 1.380(5)
C50 H50 0.9500
C51 H51 0.9500
C52 C53 1.382(5)
C52 H52 0.9500
C53 H53 0.9500

loop_
_geom_torsion_atom_site_label_1
_geom_torsion_atom_site_label_2
_geom_torsion_atom_site_label_3
_geom_torsion_atom_site_label_4
_geom_torsion
C5 N1 C1 C2 -0.8(4)
B2 N1 C1 C2 179.1(2)
C5 N1 C1 C6 179.5(2)
B2 N1 C1 C6 -0.5(3)
N1 C1 C2 C3 0.1(4)
C6 C1 C2 C3 179.6(2)
C1 C2 C3 C4 1.0(4)
C2 C3 C4 C5 -1.4(4)
C1 N1 C5 C4 0.5(4)
B2 N1 C5 C4 -179.5(2)
C3 C4 C5 N1 0.7(4)
C5 N1 B2 O1 55.3(3)
C1 N1 B2 O1 -124.6(2)
C5 N1 B2 O2 -63.3(3)
C1 N1 B2 O2 116.7(2)
C5 N1 B2 N2 176.7(2)
C1 N1 B2 N2 -3.2(2)
O1 B2 N2 C6 121.8(3)
O2 B2 N2 C6 -110.4(3)
N1 B2 N2 C6 6.4(2)
O1 B2 N2 C8 -51.6(3)
O2 B2 N2 C8 76.3(3)
N1 B2 N2 C8 -166.9(2)
C8 N2 C6 C7 -17.1(4)
B2 N2 C6 C7 169.4(2)
C8 N2 C6 C1 166.1(2)
B2 N2 C6 C1 -7.4(3)
N1 C1 C6 C7 -171.9(2)
C2 C1 C6 C7 8.5(5)
N1 C1 C6 N2 4.6(3)
C2 C1 C6 N2 -175.0(3)
N2 C6 C7 N3 175.6(2)
C1 C6 C7 N3 -8.4(4)
C24 B1 N3 C16 2.9(4)
C33 B1 N3 C16 -173.6(2)
C24 B1 N3 C7 168.8(2)
C33 B1 N3 C7 -7.8(3)
C6 C7 N3 B1 125.4(3)
C6 C7 N3 C16 -67.4(4)
C6 N2 C8 C13 95.2(3)
B2 N2 C8 C13 -91.7(3)
C6 N2 C8 C9 -86.9(3)
B2 N2 C8 C9 86.2(3)
C13 C8 C9 C10 -1.5(4)
N2 C8 C9 C10 -179.4(2)
C13 C8 C9 C14 176.8(2)
N2 C8 C9 C14 -1.1(4)
C8 C9 C10 C11 1.1(4)
C14 C9 C10 C11 -177.2(2)
C9 C10 C11 C12 0.0(4)
C10 C11 C12 C13 -0.8(4)
C11 C12 C13 C8 0.5(4)
C11 C12 C13 C15 -179.9(2)
C9 C8 C13 C12 0.7(4)
N2 C8 C13 C12 178.6(2)
C9 C8 C13 C15 -178.9(2)
N2 C8 C13 C15 -1.0(4)
B1 N3 C16 C17 -57.7(4)
C7 N3 C16 C17 136.4(3)
B1 N3 C16 C21 118.9(3)
C7 N3 C16 C21 -47.0(3)
C21 C16 C17 C18 1.0(4)
N3 C16 C17 C18 177.5(2)
C21 C16 C17 C22 -179.3(2)
N3 C16 C17 C22 -2.7(4)
C16 C17 C18 C19 1.6(4)
C22 C17 C18 C19 -178.2(3)
C17 C18 C19 C20 -1.8(4)
C18 C19 C20 C21 -0.5(4)
C19 C20 C21 C16 3.1(4)
C19 C20 C21 C23 -171.7(3)
C17 C16 C21 C20 -3.2(4)
N3 C16 C21 C20 -179.9(2)
C17 C16 C21 C23 171.2(3)
N3 C16 C21 C23 -5.4(4)
N3 B1 C24 C29 -57.6(4)
C33 B1 C24 C29 118.8(3)
N3 B1 C24 C25 126.7(3)
C33 B1 C24 C25 -56.9(4)
C29 C24 C25 C26 1.2(4)
B1 C24 C25 C26 177.2(2)
C29 C24 C25 C30 179.4(2)
B1 C24 C25 C30 -4.6(4)
C24 C25 C26 C27 -1.7(4)
C30 C25 C26 C27 -179.9(3)
C25 C26 C27 C28 0.6(4)
C25 C26 C27 C31 -179.1(3)
C26 C27 C28 C29 0.9(4)
C31 C27 C28 C29 -179.4(2)
C27 C28 C29 C24 -1.4(4)
C27 C28 C29 C32 179.4(2)
C25 C24 C29 C28 0.2(4)
B1 C24 C29 C28 -175.6(2)
C25 C24 C29 C32 179.4(2)
B1 C24 C29 C32 3.6(4)
N3 B1 C33 C34 -69.4(3)
C24 B1 C33 C34 113.9(3)
N3 B1 C33 C38 109.5(3)
C24 B1 C33 C38 -67.2(3)
C38 C33 C34 C35 1.7(4)
B1 C33 C34 C35 -179.4(2)
C38 C33 C34 C39 -177.9(2)
B1 C33 C34 C39 1.0(4)
C33 C34 C35 C36 -1.1(4)
C39 C34 C35 C36 178.6(2)
C34 C35 C36 C37 -0.8(4)
C34 C35 C36 C40 -179.1(2)
C35 C36 C37 C38 2.0(4)
C40 C36 C37 C38 -179.6(2)
C36 C37 C38 C33 -1.4(4)
C36 C37 C38 C41 -178.4(2)
C34 C33 C38 C37 -0.5(4)
B1 C33 C38 C37 -179.5(2)
C34 C33 C38 C41 176.4(2)
B1 C33 C38 C41 -2.5(3)
O2 B2 O1 C42 -17.5(3)
N2 B2 O1 C42 114.5(3)
N1 B2 O1 C42 -139.1(2)
O1 B2 O2 C43 -1.6(3)
N2 B2 O2 C43 -134.5(2)
N1 B2 O2 C43 118.9(2)
B2 O1 C42 C45 148.6(2)
B2 O1 C42 C44 -93.8(3)
B2 O1 C42 C43 27.5(3)
B2 O2 C43 C47 138.3(2)
B2 O2 C43 C46 -103.2(3)
B2 O2 C43 C42 17.6(3)
O1 C42 C43 O2 -27.1(3)
C45 C42 C43 O2 -142.7(2)
C44 C42 C43 O2 91.5(3)
O1 C42 C43 C47 -142.4(2)
C45 C42 C43 C47 102.0(3)
C44 C42 C43 C47 -23.8(3)
O1 C42 C43 C46 91.2(3)
C45 C42 C43 C46 -24.4(3)
C44 C42 C43 C46 -150.2(2)
C51 C48 C49 C52 0.2(5)
C53 C50 C51 C48 0.8(6)
C49 C48 C51 C50 -1.1(5)
C48 C49 C52 C53 0.9(6)
C51 C50 C53 C52 0.4(7)
C49 C52 C53 C50 -1.2(7)
